data_2218647
loop_
_publ_author_name
'Al-Douh, Mohammed H.'
'Hamid, Shafida A.'
'Osman, Hasnah'
'Kia, Reza'
'Fun, Hoong-Kun'

_publ_section_title
;
 2-Amino-<i>N</i>-(2-benzyloxy-3-methoxybenzylidene)aniline
;
_journal_coeditor_code CI2609
_journal_issue 7
_journal_name_full 'Acta Crystallographica Section E'
_journal_page_first o1290
_journal_page_last o1291
_journal_paper_doi 10.1107/S1600536808017844
_journal_volume 64
_journal_year 2008
_chemical_formula_iupac 'C21 H20 N2 O2'
_chemical_formula_moiety 'C21 H20 N2 O2'
_chemical_formula_sum 'C21 H20 N2 O2'
_chemical_formula_weight 332.39
_chemical_name_systematic
;
2-Amino-<i>N</i>-(2-benzyloxy-3-methoxybenzylidene)aniline
;
_space_group_IT_number 14
_symmetry_cell_setting monoclinic
_symmetry_space_group_name_Hall '-P 2ybc'
_symmetry_space_group_name_H-M 'P 1 21/c 1'
_atom_sites_solution_hydrogens geom
_atom_sites_solution_primary direct
_atom_sites_solution_secondary difmap
_audit_creation_method SHELXL-97
_cell_angle_alpha 90.00
_cell_angle_beta 99.1490(10)
_cell_angle_gamma 90.00
_cell_formula_units_Z 8
_cell_length_a 12.0932(2)
_cell_length_b 13.7680(3)
_cell_length_c 20.5249(4)
_cell_measurement_reflns_used 3259
_cell_measurement_temperature 100.00(10)
_cell_measurement_theta_max 22.66
_cell_measurement_theta_min 2.36
_cell_volume 3373.90(11)
_computing_cell_refinement 'APEX2 (Bruker, 2005)'
_computing_data_collection 'APEX2 (Bruker, 2005)'
_computing_data_reduction 'SAINT (Bruker, 2005)'
_computing_molecular_graphics 'SHELXTL (Sheldrick, 2008)'
_computing_publication_material 'SHELXTL (Sheldrick, 2008) and PLATON (Spek, 2003)'
_computing_structure_refinement 'SHELXTL (Sheldrick, 2008)'
_computing_structure_solution 'SHELXTL (Sheldrick, 2008)'
_diffrn_ambient_temperature 100.00(10)
_diffrn_measured_fraction_theta_full 1.000
_diffrn_measured_fraction_theta_max 1.000
_diffrn_measurement_device_type
;
Bruker SMART APEXII CCD area-detector
;
_diffrn_measurement_method '\f and \w'
_diffrn_radiation_monochromator graphite
_diffrn_radiation_source 'fine-focus sealed tube'
_diffrn_radiation_type MoK\a
_diffrn_radiation_wavelength 0.71073
_diffrn_reflns_av_R_equivalents 0.0819
_diffrn_reflns_av_sigmaI/netI 0.0865
_diffrn_reflns_limit_h_max 15
_diffrn_reflns_limit_h_min -15
_diffrn_reflns_limit_k_max 17
_diffrn_reflns_limit_k_min -17
_diffrn_reflns_limit_l_max 26
_diffrn_reflns_limit_l_min -26
_diffrn_reflns_number 37354
_diffrn_reflns_theta_full 27.50
_diffrn_reflns_theta_max 27.50
_diffrn_reflns_theta_min 1.71
_diffrn_standards_number 0
_exptl_absorpt_coefficient_mu 0.085
_exptl_absorpt_correction_T_max 0.9939
_exptl_absorpt_correction_T_min 0.9701
_exptl_absorpt_correction_type multi-scan
_exptl_absorpt_process_details '(SADABS; Bruker 2005)'
_exptl_crystal_colour yellow
_exptl_crystal_density_diffrn 1.309
_exptl_crystal_density_method 'not measured'
_exptl_crystal_description Plate
_exptl_crystal_F_000 1408
_exptl_crystal_size_max 0.36
_exptl_crystal_size_mid 0.18
_exptl_crystal_size_min 0.07
_refine_diff_density_max 0.872
_refine_diff_density_min -0.383
_refine_ls_extinction_method none
_refine_ls_goodness_of_fit_ref 1.033
_refine_ls_hydrogen_treatment mixed
_refine_ls_matrix_type full
_refine_ls_number_parameters 465
_refine_ls_number_reflns 7737
_refine_ls_number_restraints 4
_refine_ls_restrained_S_all 1.033
_refine_ls_R_factor_all 0.1422
_refine_ls_R_factor_gt 0.0696
_refine_ls_shift/su_max 0.001
_refine_ls_shift/su_mean 0.000
_refine_ls_structure_factor_coef Fsqd
_refine_ls_weighting_details 'calc w=1/[\s^2^(Fo^2^)+(0.0781P)^2^+1.4666P] where P=(Fo^2^+2Fc^2^)/3'
_refine_ls_weighting_scheme calc
_refine_ls_wR_factor_gt 0.1543
_refine_ls_wR_factor_ref 0.1918
_reflns_number_gt 4167
_reflns_number_total 7737
_reflns_threshold_expression I>2\s(I)
_cod_data_source_file ci2609.cif
_cod_data_source_block I
_cod_depositor_comments
;
The following automatic conversions were performed:
'_symmetry_cell_setting' value 'Monoclinic' changed to 'monoclinic'
according to '/home/saulius/struct/CIF-dictionaries/cif_core.dic'
dictionary named 'cif_core.dic' version 2.4.1 from 2010-06-29.

Automatic conversion script
Id: cif_fix_enum 1527 2010-12-29 10:47:43Z saulius 

The following automatic conversions were performed:

'_symmetry_cell_setting' value 'Monoclinic' changed to 'monoclinic'
according to /home/saulius/struct/CIF-dictionaries/cif_core.dic
dictionary named 'cif_core.dic' version 2.4.1 from 2010-06-29.

Automatic conversion script
Id: cif_fix_values 1715 2011-07-08 13:25:40Z adriana 
;
_cod_original_sg_symbol_H-M 'P 21/c'
_cod_database_code 2218647
_cod_database_fobs_code 2218647

loop_
_symmetry_equiv_pos_as_xyz
'x, y, z'
'-x, y+1/2, -z+1/2'
'-x, -y, -z'
'x, -y-1/2, z-1/2'

loop_
_atom_site_type_symbol
_atom_site_label
_atom_site_fract_x
_atom_site_fract_y
_atom_site_fract_z
_atom_site_U_iso_or_equiv
_atom_site_adp_type
_atom_site_calc_flag
_atom_site_refinement_flags
_atom_site_occupancy
O O1A 0.99391(15) 0.97464(12) 0.31812(8) 0.0232(4) Uani d . 1
O O2A 1.17303(15) 0.85898(13) 0.35794(9) 0.0257(5) Uani d . 1
N N1A 0.7858(2) 0.94192(17) 0.14556(13) 0.0358(6) Uani d . 1
N N2A 0.7063(3) 0.9977(2) 0.01884(15) 0.0516(8) Uani d D 1
H H2AB 0.657(2) 1.000(3) -0.0199(10) 0.062 Uiso d D 1
H H2AC 0.748(3) 0.9432(16) 0.0317(17) 0.062 Uiso d D 1
C C1A 0.6378(3) 1.0482(2) 0.18465(15) 0.0353(8) Uani d . 1
H H1A 0.6636 1.0329 0.2296 0.042 Uiso calc R 1
C C2A 0.5474(3) 1.1075(2) 0.16928(18) 0.0401(8) Uani d . 1
H H2A 0.5100 1.1320 0.2032 0.048 Uiso calc R 1
C C3A 0.5108(3) 1.1317(2) 0.10576(17) 0.0395(8) Uani d . 1
H H3A 0.4500 1.1757 0.0954 0.047 Uiso calc R 1
C C4A 0.5609(3) 1.0930(2) 0.05582(15) 0.0331(7) Uani d . 1
H H4A 0.5319 1.1097 0.0115 0.040 Uiso calc R 1
C C5A 0.6517(2) 1.0309(2) 0.06765(14) 0.0283(7) Uani d . 1
C C6A 0.6950(2) 1.0082(2) 0.13495(17) 0.0344(8) Uani d . 1
C C7A 0.8502(2) 0.9488(2) 0.20040(15) 0.0311(7) Uani d . 1
H H7A 0.8354 0.9973 0.2308 0.037 Uiso calc R 1
C C8A 0.9480(2) 0.88351(19) 0.21891(13) 0.0227(6) Uani d . 1
C C9A 0.9735(2) 0.8086(2) 0.17760(13) 0.0266(7) Uani d . 1
H H9A 0.9279 0.7987 0.1360 0.032 Uiso calc R 1
C C10A 1.0642(3) 0.7494(2) 0.19684(14) 0.0283(7) Uani d . 1
H H10A 1.0797 0.6980 0.1688 0.034 Uiso calc R 1
C C11A 1.1335(2) 0.76356(19) 0.25672(14) 0.0258(7) Uani d . 1
H H11A 1.1967 0.7227 0.2691 0.031 Uiso calc R 1
C C12A 1.1104(2) 0.83792(19) 0.29868(13) 0.0224(6) Uani d . 1
C C13A 1.0167(2) 0.89782(18) 0.27938(13) 0.0192(6) Uani d . 1
C C14A 0.9679(2) 0.94967(19) 0.38311(13) 0.0246(6) Uani d . 1
H H14A 1.0379 0.9411 0.4149 0.030 Uiso calc R 1
H H14B 0.9249 0.8882 0.3808 0.030 Uiso calc R 1
C C15A 0.9004(2) 1.03068(18) 0.40466(12) 0.0201(6) Uani d . 1
C C16A 0.9483(2) 1.09881(19) 0.45039(13) 0.0217(6) Uani d . 1
H H16A 1.0251 1.0934 0.4691 0.026 Uiso calc R 1
C C17A 0.8843(2) 1.17526(19) 0.46915(13) 0.0253(7) Uani d . 1
H H17A 0.9171 1.2208 0.5013 0.030 Uiso calc R 1
C C18A 0.7739(2) 1.1844(2) 0.44110(14) 0.0268(7) Uani d . 1
H H18A 0.7309 1.2373 0.4532 0.032 Uiso calc R 1
C C19A 0.7249(2) 1.1172(2) 0.39544(14) 0.0302(7) Uani d . 1
H H19A 0.6486 1.1238 0.3760 0.036 Uiso calc R 1
C C20A 0.7880(2) 1.0401(2) 0.37814(13) 0.0250(6) Uani d . 1
H H20A 0.7538 0.9929 0.3476 0.030 Uiso calc R 1
C C21A 1.2661(2) 0.7965(2) 0.38025(15) 0.0322(7) Uani d . 1
H H21A 1.3063 0.8206 0.4224 0.048 Uiso calc R 1
H H21B 1.3167 0.7956 0.3474 0.048 Uiso calc R 1
H H21C 1.2388 0.7306 0.3862 0.048 Uiso calc R 1
O O1B 0.50904(15) 0.75379(12) 0.18231(9) 0.0226(4) Uani d . 1
O O2B 0.33148(15) 0.87429(13) 0.14797(9) 0.0282(5) Uani d . 1
N N1B 0.71887(19) 0.77598(16) 0.35724(11) 0.0243(5) Uani d . 1
N N2B 0.7842(2) 0.7181(2) 0.48460(13) 0.0408(7) Uani d D 1
H H2BB 0.830(2) 0.720(2) 0.5241(9) 0.049 Uiso d D 1
H H2BC 0.738(2) 0.7680(17) 0.4697(15) 0.049 Uiso d D 1
C C1B 0.8724(2) 0.6776(2) 0.32288(15) 0.0288(7) Uani d . 1
H H1B 0.8507 0.6957 0.2780 0.035 Uiso calc R 1
C C2B 0.9638(3) 0.6175(2) 0.34035(16) 0.0328(7) Uani d . 1
H H2B 1.0044 0.5943 0.3075 0.039 Uiso calc R 1
C C3B 0.9958(3) 0.5914(2) 0.40519(16) 0.0324(7) Uani d . 1
H H3B 1.0582 0.5494 0.4169 0.039 Uiso calc R 1
C C4B 0.9382(2) 0.6254(2) 0.45366(16) 0.0313(7) Uani d . 1
H H4B 0.9617 0.6071 0.4983 0.038 Uiso calc R 1
C C5B 0.8457(2) 0.68672(19) 0.43727(14) 0.0257(7) Uani d . 1
C C6B 0.8112(2) 0.71220(18) 0.37070(14) 0.0249(7) Uani d . 1
C C7B 0.6539(2) 0.77124(19) 0.30195(14) 0.0234(6) Uani d . 1
H H7B 0.6680 0.7235 0.2709 0.028 Uiso calc R 1
C C8B 0.5580(2) 0.83669(19) 0.28451(13) 0.0218(6) Uani d . 1
C C9B 0.5342(2) 0.9077(2) 0.32963(14) 0.0264(7) Uani d . 1
H H9B 0.5807 0.9139 0.3713 0.032 Uiso calc R 1
C C10B 0.4435(2) 0.9681(2) 0.31328(14) 0.0289(7) Uani d . 1
H H10B 0.4284 1.0164 0.3437 0.035 Uiso calc R 1
C C11B 0.3737(2) 0.95954(19) 0.25302(14) 0.0256(6) Uani d . 1
H H11B 0.3111 1.0016 0.2426 0.031 Uiso calc R 1
C C12B 0.3950(2) 0.88960(19) 0.20775(14) 0.0227(6) Uani d . 1
C C13B 0.4884(2) 0.82822(18) 0.22413(13) 0.0213(6) Uani d . 1
C C14B 0.5337(2) 0.78276(19) 0.11804(13) 0.0250(7) Uani d . 1
H H14C 0.5767 0.8443 0.1217 0.030 Uiso calc R 1
H H14D 0.4634 0.7927 0.0868 0.030 Uiso calc R 1
C C15B 0.6015(2) 0.70273(18) 0.09400(13) 0.0194(6) Uani d . 1
C C16B 0.5587(2) 0.64734(18) 0.03910(13) 0.0216(6) Uani d . 1
H H16B 0.4861 0.6607 0.0157 0.026 Uiso calc R 1
C C17B 0.6221(2) 0.57224(19) 0.01840(13) 0.0242(6) Uani d . 1
H H17B 0.5935 0.5355 -0.0197 0.029 Uiso calc R 1
C C18B 0.7262(2) 0.55126(19) 0.05313(14) 0.0251(6) Uani d . 1
H H18B 0.7684 0.4989 0.0396 0.030 Uiso calc R 1
C C19B 0.7695(2) 0.6061(2) 0.10765(14) 0.0254(6) Uani d . 1
H H19B 0.8417 0.5919 0.1315 0.030 Uiso calc R 1
C C20B 0.7074(2) 0.68178(19) 0.12734(13) 0.0227(6) Uani d . 1
H H20B 0.7380 0.7200 0.1644 0.027 Uiso calc R 1
C C21B 0.2325(2) 0.9329(2) 0.13189(15) 0.0323(7) Uani d . 1
H H21D 0.1931 0.9146 0.0881 0.048 Uiso calc R 1
H H21E 0.2537 1.0015 0.1317 0.048 Uiso calc R 1
H H21F 0.1833 0.9223 0.1648 0.048 Uiso calc R 1

loop_
_atom_site_aniso_label
_atom_site_aniso_U_11
_atom_site_aniso_U_22
_atom_site_aniso_U_33
_atom_site_aniso_U_12
_atom_site_aniso_U_13
_atom_site_aniso_U_23
O1A 0.0304(11) 0.0202(9) 0.0203(10) 0.0033(8) 0.0083(9) 0.0007(8)
O2A 0.0230(11) 0.0288(10) 0.0235(11) 0.0054(8) -0.0019(9) -0.0040(8)
N1A 0.0313(15) 0.0302(14) 0.0435(17) -0.0047(12) -0.0018(13) 0.0055(12)
N2A 0.045(2) 0.071(2) 0.0371(18) 0.0098(16) 0.0005(15) -0.0018(17)
C1A 0.0352(19) 0.049(2) 0.0198(16) -0.0130(16) -0.0011(14) 0.0015(14)
C2A 0.041(2) 0.0316(17) 0.050(2) 0.0033(15) 0.0119(17) -0.0015(16)
C3A 0.044(2) 0.0312(17) 0.045(2) -0.0025(15) 0.0121(17) -0.0029(16)
C4A 0.0277(18) 0.0409(18) 0.0292(17) -0.0002(14) 0.0004(14) -0.0017(14)
C5A 0.0225(16) 0.0376(17) 0.0249(16) -0.0042(13) 0.0044(13) 0.0023(13)
C6A 0.0217(17) 0.0251(15) 0.055(2) -0.0074(13) 0.0005(15) 0.0126(15)
C7A 0.0273(17) 0.0327(16) 0.0312(17) -0.0103(13) -0.0021(14) 0.0136(14)
C8A 0.0199(15) 0.0256(14) 0.0234(15) -0.0034(12) 0.0056(12) 0.0027(12)
C9A 0.0276(17) 0.0319(16) 0.0197(15) -0.0084(13) 0.0018(13) -0.0022(13)
C10A 0.0361(18) 0.0251(15) 0.0253(16) -0.0009(13) 0.0093(14) -0.0064(13)
C11A 0.0270(17) 0.0244(14) 0.0267(16) 0.0039(12) 0.0061(13) 0.0001(12)
C12A 0.0235(16) 0.0238(14) 0.0197(14) -0.0034(12) 0.0029(12) -0.0002(12)
C13A 0.0216(15) 0.0181(13) 0.0188(14) -0.0012(11) 0.0058(12) 0.0011(11)
C14A 0.0303(17) 0.0243(14) 0.0202(15) 0.0018(12) 0.0069(12) 0.0025(12)
C15A 0.0224(16) 0.0228(13) 0.0168(14) 0.0004(11) 0.0080(12) 0.0044(11)
C16A 0.0199(15) 0.0252(14) 0.0204(15) -0.0014(12) 0.0041(12) 0.0064(12)
C17A 0.0361(18) 0.0204(14) 0.0198(15) -0.0012(13) 0.0057(13) -0.0003(12)
C18A 0.0299(18) 0.0248(15) 0.0284(16) 0.0083(13) 0.0127(14) 0.0050(13)
C19A 0.0198(16) 0.0418(17) 0.0297(17) 0.0042(13) 0.0061(13) 0.0057(14)
C20A 0.0218(16) 0.0308(15) 0.0224(15) -0.0021(12) 0.0031(12) -0.0040(12)
C21A 0.0276(17) 0.0351(16) 0.0301(17) 0.0101(13) -0.0070(14) -0.0010(14)
O1B 0.0265(11) 0.0201(9) 0.0221(10) 0.0013(8) 0.0070(9) -0.0013(8)
O2B 0.0255(11) 0.0281(10) 0.0292(11) 0.0050(9) -0.0010(9) -0.0041(9)
N1B 0.0229(13) 0.0244(12) 0.0266(14) -0.0005(10) 0.0068(11) 0.0008(10)
N2B 0.0474(19) 0.0516(18) 0.0213(14) 0.0191(14) -0.0011(13) -0.0062(13)
C1B 0.0287(17) 0.0257(15) 0.0348(17) -0.0035(13) 0.0136(14) 0.0047(13)
C2B 0.0287(18) 0.0246(15) 0.049(2) 0.0013(13) 0.0168(15) 0.0047(14)
C3B 0.0254(17) 0.0226(15) 0.049(2) 0.0021(13) 0.0063(15) 0.0020(14)
C4B 0.0290(17) 0.0251(15) 0.0366(18) 0.0001(13) -0.0045(14) -0.0028(14)
C5B 0.0254(17) 0.0235(14) 0.0278(16) -0.0014(12) 0.0030(13) -0.0046(12)
C6B 0.0242(16) 0.0185(13) 0.0309(17) -0.0037(12) 0.0013(13) -0.0016(12)
C7B 0.0272(16) 0.0232(14) 0.0216(15) -0.0023(12) 0.0093(13) -0.0011(12)
C8B 0.0211(15) 0.0233(14) 0.0230(15) -0.0019(12) 0.0092(12) 0.0012(12)
C9B 0.0280(17) 0.0293(15) 0.0223(15) 0.0006(13) 0.0055(13) -0.0036(12)
C10B 0.0327(18) 0.0238(14) 0.0321(17) -0.0001(13) 0.0114(14) -0.0079(13)
C11B 0.0226(16) 0.0236(14) 0.0320(17) 0.0036(12) 0.0088(13) -0.0031(13)
C12B 0.0221(16) 0.0216(14) 0.0249(15) -0.0008(12) 0.0056(12) -0.0011(12)
C13B 0.0232(16) 0.0164(13) 0.0256(15) -0.0015(11) 0.0076(12) -0.0026(11)
C14B 0.0290(17) 0.0240(14) 0.0232(15) 0.0012(12) 0.0074(13) 0.0015(12)
C15B 0.0194(15) 0.0197(13) 0.0196(14) -0.0018(11) 0.0050(12) 0.0032(11)
C16B 0.0195(15) 0.0255(14) 0.0198(14) -0.0025(12) 0.0033(12) 0.0052(12)
C17B 0.0292(17) 0.0229(14) 0.0216(15) -0.0069(12) 0.0071(13) -0.0035(12)
C18B 0.0268(17) 0.0223(14) 0.0289(16) 0.0013(12) 0.0131(13) 0.0039(12)
C19B 0.0211(16) 0.0320(15) 0.0239(16) -0.0003(12) 0.0060(12) 0.0049(13)
C20B 0.0240(16) 0.0271(15) 0.0173(14) -0.0034(12) 0.0042(12) -0.0024(12)
C21B 0.0266(17) 0.0299(15) 0.0381(18) 0.0077(13) -0.0018(14) 0.0012(14)

loop_
_atom_type_symbol
_atom_type_description
_atom_type_scat_dispersion_real
_atom_type_scat_dispersion_imag
_atom_type_scat_source
C C 0.0033 0.0016 'International Tables Vol C Tables 4.2.6.8 and 6.1.1.4'
H H 0.0000 0.0000 'International Tables Vol C Tables 4.2.6.8 and 6.1.1.4'
N N 0.0061 0.0033 'International Tables Vol C Tables 4.2.6.8 and 6.1.1.4'
O O 0.0106 0.0060 'International Tables Vol C Tables 4.2.6.8 and 6.1.1.4'

loop_
_geom_angle_atom_site_label_1
_geom_angle_atom_site_label_2
_geom_angle_atom_site_label_3
_geom_angle
C13A O1A C14A 116.02(19)
C12A O2A C21A 117.1(2)
C7A N1A C6A 116.1(3)
C5A N2A H2AB 107(2)
C5A N2A H2AC 112(2)
H2AB N2A H2AC 122(3)
C2A C1A C6A 121.8(3)
C2A C1A H1A 119.1
C6A C1A H1A 119.1
C3A C2A C1A 120.0(3)
C3A C2A H2A 120.0
C1A C2A H2A 120.0
C2A C3A C4A 120.5(3)
C2A C3A H3A 119.7
C4A C3A H3A 119.7
C3A C4A C5A 122.6(3)
C3A C4A H4A 118.7
C5A C4A H4A 118.7
N2A C5A C4A 122.8(3)
N2A C5A C6A 119.4(3)
C4A C5A C6A 117.6(3)
N1A C6A C1A 126.1(3)
N1A C6A C5A 116.4(3)
C1A C6A C5A 117.4(3)
N1A C7A C8A 122.3(3)
N1A C7A H7A 118.9
C8A C7A H7A 118.9
C13A C8A C9A 119.1(3)
C13A C8A C7A 118.7(2)
C9A C8A C7A 122.3(3)
C10A C9A C8A 120.4(3)
C10A C9A H9A 119.8
C8A C9A H9A 119.8
C9A C10A C11A 120.9(3)
C9A C10A H10A 119.5
C11A C10A H10A 119.5
C10A C11A C12A 119.9(3)
C10A C11A H11A 120.0
C12A C11A H11A 120.0
O2A C12A C11A 124.9(2)
O2A C12A C13A 115.9(2)
C11A C12A C13A 119.2(2)
O1A C13A C8A 118.5(2)
O1A C13A C12A 120.9(2)
C8A C13A C12A 120.5(2)
O1A C14A C15A 107.6(2)
O1A C14A H14A 110.2
C15A C14A H14A 110.2
O1A C14A H14B 110.2
C15A C14A H14B 110.2
H14A C14A H14B 108.5
C16A C15A C20A 118.7(3)
C16A C15A C14A 121.1(2)
C20A C15A C14A 120.1(2)
C15A C16A C17A 120.4(3)
C15A C16A H16A 119.8
C17A C16A H16A 119.8
C18A C17A C16A 119.9(3)
C18A C17A H17A 120.1
C16A C17A H17A 120.1
C17A C18A C19A 120.4(3)
C17A C18A H18A 119.8
C19A C18A H18A 119.8
C18A C19A C20A 119.5(3)
C18A C19A H19A 120.2
C20A C19A H19A 120.2
C19A C20A C15A 121.0(3)
C19A C20A H20A 119.5
C15A C20A H20A 119.5
O2A C21A H21A 109.5
O2A C21A H21B 109.5
H21A C21A H21B 109.5
O2A C21A H21C 109.5
H21A C21A H21C 109.5
H21B C21A H21C 109.5
C13B O1B C14B 116.28(19)
C12B O2B C21B 116.9(2)
C7B N1B C6B 119.9(2)
C5B N2B H2BB 109(2)
C5B N2B H2BC 112(2)
H2BB N2B H2BC 122(3)
C2B C1B C6B 120.7(3)
C2B C1B H1B 119.6
C6B C1B H1B 119.6
C3B C2B C1B 120.0(3)
C3B C2B H2B 120.0
C1B C2B H2B 120.0
C2B C3B C4B 120.7(3)
C2B C3B H3B 119.6
C4B C3B H3B 119.6
C3B C4B C5B 120.4(3)
C3B C4B H4B 119.8
C5B C4B H4B 119.8
N2B C5B C4B 121.2(3)
N2B C5B C6B 119.6(3)
C4B C5B C6B 119.1(3)
C1B C6B C5B 119.1(3)
C1B C6B N1B 124.2(3)
C5B C6B N1B 116.6(2)
N1B C7B C8B 122.5(2)
N1B C7B H7B 118.8
C8B C7B H7B 118.8
C13B C8B C9B 119.1(3)
C13B C8B C7B 120.7(2)
C9B C8B C7B 120.2(2)
C10B C9B C8B 119.9(3)
C10B C9B H9B 120.1
C8B C9B H9B 120.1
C9B C10B C11B 121.0(3)
C9B C10B H10B 119.5
C11B C10B H10B 119.5
C10B C11B C12B 120.2(3)
C10B C11B H11B 119.9
C12B C11B H11B 119.9
O2B C12B C11B 125.0(2)
O2B C12B C13B 116.1(2)
C11B C12B C13B 118.9(3)
O1B C13B C8B 118.1(2)
O1B C13B C12B 120.9(2)
C8B C13B C12B 120.8(2)
O1B C14B C15B 107.4(2)
O1B C14B H14C 110.2
C15B C14B H14C 110.2
O1B C14B H14D 110.2
C15B C14B H14D 110.2
H14C C14B H14D 108.5
C20B C15B C16B 118.9(2)
C20B C15B C14B 120.1(2)
C16B C15B C14B 121.0(2)
C15B C16B C17B 120.1(3)
C15B C16B H16B 119.9
C17B C16B H16B 119.9
C18B C17B C16B 120.1(3)
C18B C17B H17B 120.0
C16B C17B H17B 120.0
C17B C18B C19B 120.2(3)
C17B C18B H18B 119.9
C19B C18B H18B 119.9
C20B C19B C18B 119.7(3)
C20B C19B H19B 120.2
C18B C19B H19B 120.2
C19B C20B C15B 121.1(3)
C19B C20B H20B 119.5
C15B C20B H20B 119.5
O2B C21B H21D 109.5
O2B C21B H21E 109.5
H21D C21B H21E 109.5
O2B C21B H21F 109.5
H21D C21B H21F 109.5
H21E C21B H21F 109.5

loop_
_geom_bond_atom_site_label_1
_geom_bond_atom_site_label_2
_geom_bond_distance
O1A C13A 1.377(3)
O1A C14A 1.459(3)
O2A C12A 1.358(3)
O2A C21A 1.432(3)
N1A C7A 1.266(4)
N1A C6A 1.417(4)
N2A C5A 1.363(4)
N2A H2AB 0.917(10)
N2A H2AC 0.921(10)
C1A C2A 1.361(4)
C1A C6A 1.431(4)
C1A H1A 0.95
C2A C3A 1.350(4)
C2A H2A 0.95
C3A C4A 1.378(4)
C3A H3A 0.95
C4A C5A 1.383(4)
C4A H4A 0.95
C5A C6A 1.432(4)
C7A C8A 1.486(4)
C7A H7A 0.95
C8A C13A 1.393(4)
C8A C9A 1.401(4)
C9A C10A 1.373(4)
C9A H9A 0.95
C10A C11A 1.387(4)
C10A H10A 0.95
C11A C12A 1.394(4)
C11A H11A 0.95
C12A C13A 1.407(4)
C14A C15A 1.491(4)
C14A H14A 0.99
C14A H14B 0.99
C15A C16A 1.387(4)
C15A C20A 1.387(4)
C16A C17A 1.396(4)
C16A H16A 0.95
C17A C18A 1.373(4)
C17A H17A 0.95
C18A C19A 1.382(4)
C18A H18A 0.95
C19A C20A 1.387(4)
C19A H19A 0.95
C20A H20A 0.95
C21A H21A 0.98
C21A H21B 0.98
C21A H21C 0.98
O1B C13B 1.385(3)
O1B C14B 1.454(3)
O2B C12B 1.357(3)
O2B C21B 1.437(3)
N1B C7B 1.275(3)
N1B C6B 1.413(3)
N2B C5B 1.383(4)
N2B H2BB 0.905(10)
N2B H2BC 0.905(10)
C1B C2B 1.381(4)
C1B C6B 1.403(4)
C1B H1B 0.95
C2B C3B 1.374(4)
C2B H2B 0.95
C3B C4B 1.384(4)
C3B H3B 0.95
C4B C5B 1.399(4)
C4B H4B 0.95
C5B C6B 1.408(4)
C7B C8B 1.467(4)
C7B H7B 0.95
C8B C13B 1.388(4)
C8B C9B 1.408(4)
C9B C10B 1.374(4)
C9B H9B 0.95
C10B C11B 1.387(4)
C10B H10B 0.95
C11B C12B 1.391(4)
C11B H11B 0.95
C12B C13B 1.407(4)
C14B C15B 1.503(4)
C14B H14C 0.99
C14B H14D 0.99
C15B C20B 1.383(4)
C15B C16B 1.391(4)
C16B C17B 1.393(4)
C16B H16B 0.95
C17B C18B 1.374(4)
C17B H17B 0.95
C18B C19B 1.383(4)
C18B H18B 0.95
C19B C20B 1.381(4)
C19B H19B 0.95
C20B H20B 0.95
C21B H21D 0.98
C21B H21E 0.98
C21B H21F 0.98

loop_
_geom_hbond_atom_site_label_D
_geom_hbond_atom_site_label_H
_geom_hbond_atom_site_label_A
_geom_hbond_site_symmetry_A
_geom_hbond_distance_DH
_geom_hbond_distance_HA
_geom_hbond_distance_DA
_geom_hbond_angle_DHA
_geom_hbond_publ_flag
N2A H2AC N1A . 0.92(3) 2.31(3) 2.735(4) 108(2) y
N2A H2AC N2B 4_575 0.92(3) 2.49(3) 3.229(4) 138(3) y
N2B H2BC N1B . 0.90(2) 2.29(3) 2.726(3) 109(2) y
C7A H7A O1A . 0.95 2.43 2.765(3) 101 y
C7B H7B O1B . 0.95 2.46 2.790(3) 100 y
C14A H14A O2A . 0.99 2.43 2.895(3) 108 y
C14B H14D O2B . 0.99 2.45 2.903(3) 107 y
C21A H21C Cg1 2_745 0.98 2.96 3.511(3) 117 y
C21B H21F Cg2 1_455 0.98 2.81 3.739(3) 159 y
C10A H10A Cg3 2_745 0.95 2.60 3.500(3) 159 y
C21B H21E Cg4 2_655 0.98 2.80 3.433(3) 123 y
C21A H21B Cg5 1_655 0.98 2.96 3.844(4) 150 y
C10B H10B Cg6 2_655 0.95 2.66 3.587(3) 165 y
N2B H2BC Cg6 4_565 0.90(2) 2.83(3) 3.288(3) 113(2) y

loop_
_geom_torsion_atom_site_label_1
_geom_torsion_atom_site_label_2
_geom_torsion_atom_site_label_3
_geom_torsion_atom_site_label_4
_geom_torsion
C6A C1A C2A C3A -1.4(5)
C1A C2A C3A C4A 3.1(5)
C2A C3A C4A C5A -1.9(5)
C3A C4A C5A N2A -175.4(3)
C3A C4A C5A C6A -1.0(4)
C7A N1A C6A C1A -30.8(4)
C7A N1A C6A C5A 154.2(3)
C2A C1A C6A N1A -176.5(3)
C2A C1A C6A C5A -1.6(4)
N2A C5A C6A N1A -7.4(4)
C4A C5A C6A N1A 178.1(3)
N2A C5A C6A C1A 177.2(3)
C4A C5A C6A C1A 2.7(4)
C6A N1A C7A C8A 179.2(2)
N1A C7A C8A C13A 178.0(3)
N1A C7A C8A C9A -1.7(4)
C13A C8A C9A C10A 0.8(4)
C7A C8A C9A C10A -179.4(3)
C8A C9A C10A C11A -1.3(4)
C9A C10A C11A C12A 1.0(4)
C21A O2A C12A C11A -3.6(4)
C21A O2A C12A C13A 177.3(2)
C10A C11A C12A O2A -179.3(3)
C10A C11A C12A C13A -0.1(4)
C14A O1A C13A C8A 119.4(3)
C14A O1A C13A C12A -63.8(3)
C9A C8A C13A O1A 176.9(2)
C7A C8A C13A O1A -2.9(4)
C9A C8A C13A C12A 0.0(4)
C7A C8A C13A C12A -179.7(2)
O2A C12A C13A O1A 2.1(4)
C11A C12A C13A O1A -177.1(2)
O2A C12A C13A C8A 178.8(2)
C11A C12A C13A C8A -0.4(4)
C13A O1A C14A C15A -156.0(2)
O1A C14A C15A C16A -102.4(3)
O1A C14A C15A C20A 76.5(3)
C20A C15A C16A C17A 0.0(4)
C14A C15A C16A C17A 178.8(2)
C15A C16A C17A C18A -1.5(4)
C16A C17A C18A C19A 1.4(4)
C17A C18A C19A C20A 0.1(4)
C18A C19A C20A C15A -1.7(4)
C16A C15A C20A C19A 1.6(4)
C14A C15A C20A C19A -177.3(2)
C6B C1B C2B C3B -0.3(4)
C1B C2B C3B C4B -0.7(4)
C2B C3B C4B C5B 0.4(4)
C3B C4B C5B N2B 177.2(3)
C3B C4B C5B C6B 0.8(4)
C2B C1B C6B C5B 1.5(4)
C2B C1B C6B N1B 178.1(3)
N2B C5B C6B C1B -178.2(3)
C4B C5B C6B C1B -1.7(4)
N2B C5B C6B N1B 4.9(4)
C4B C5B C6B N1B -178.6(2)
C7B N1B C6B C1B 33.0(4)
C7B N1B C6B C5B -150.3(3)
C6B N1B C7B C8B -178.7(2)
N1B C7B C8B C13B -179.1(3)
N1B C7B C8B C9B -0.5(4)
C13B C8B C9B C10B -0.7(4)
C7B C8B C9B C10B -179.3(3)
C8B C9B C10B C11B 0.8(4)
C9B C10B C11B C12B -0.4(4)
C21B O2B C12B C11B -2.5(4)
C21B O2B C12B C13B 176.8(2)
C10B C11B C12B O2B 179.1(3)
C10B C11B C12B C13B -0.1(4)
C14B O1B C13B C8B -120.0(3)
C14B O1B C13B C12B 64.1(3)
C9B C8B C13B O1B -175.8(2)
C7B C8B C13B O1B 2.8(4)
C9B C8B C13B C12B 0.1(4)
C7B C8B C13B C12B 178.7(2)
O2B C12B C13B O1B -3.2(4)
C11B C12B C13B O1B 176.1(2)
O2B C12B C13B C8B -179.0(2)
C11B C12B C13B C8B 0.3(4)
C13B O1B C14B C15B 155.0(2)
O1B C14B C15B C20B -65.1(3)
O1B C14B C15B C16B 113.6(3)
C20B C15B C16B C17B -0.1(4)
C14B C15B C16B C17B -178.8(2)
C15B C16B C17B C18B 1.5(4)
C16B C17B C18B C19B -1.7(4)
C17B C18B C19B C20B 0.4(4)
C18B C19B C20B C15B 1.0(4)
C16B C15B C20B C19B -1.2(4)
C14B C15B C20B C19B 177.5(2)

loop_
_cod_related_entry_id
_cod_related_entry_database
_cod_related_entry_code
1 ChemSpider 24740247
